data_7115275
loop_
_publ_author_name
'Stuart Aiken'
'Kathryn Booth'
'Christopher D. Gabbutt'
'B. Mark Heron'
'Craig R. Rice'
'Azzam Charaf-Eddin'
'Denis Jacquemin'

_publ_section_title
;
 The first structural and spectroscopic characterisation of a ring-opened
 form of a 2H-naphtho[1,2-b]pyran: a novel photomerocyanine
;
_journal_name_full Chem.Commun.
_journal_page_first 7900
_journal_paper_doi 10.1039/C4CC03435J
_journal_volume 50
_journal_year 2014
_chemical_formula_sum 'C28 H24 O4'
_chemical_formula_weight 424.47
_chemical_name_systematic
;
 ?
;
_space_group_crystal_system monoclinic
_space_group_IT_number 15
_space_group_name_Hall '-C 2yc'
_space_group_name_H-M_alt 'C 1 2/c 1'
_symmetry_space_group_name_Hall '-C 2yc'
_symmetry_space_group_name_H-M 'C 1 2/c 1'
_atom_sites_solution_hydrogens geom
_audit_creation_method SHELXL-2013
_cell_angle_alpha 90
_cell_angle_beta 94.4847(19)
_cell_angle_gamma 90
_cell_formula_units_Z 8
_cell_length_a 17.9087(7)
_cell_length_b 13.6467(6)
_cell_length_c 17.9157(7)
_cell_measurement_reflns_used 8251
_cell_measurement_temperature 150(2)
_cell_measurement_theta_max 70.17
_cell_measurement_theta_min 4.08
_cell_volume 4365.1(3)
_computing_structure_refinement 'SHELXL-2013 (Sheldrick, 2013)'
_diffrn_ambient_temperature 150(2)
_diffrn_measured_fraction_theta_full 0.993
_diffrn_measured_fraction_theta_max 0.992
_diffrn_measurement_device_type 'Bruker APEX-II CCD'
_diffrn_measurement_method '\f and \w scans'
_diffrn_radiation_type CuK\a
_diffrn_radiation_wavelength 1.54178
_diffrn_reflns_av_R_equivalents 0.0555
_diffrn_reflns_av_unetI/netI 0.0460
_diffrn_reflns_Laue_measured_fraction_full 0.993
_diffrn_reflns_Laue_measured_fraction_max 0.992
_diffrn_reflns_limit_h_max 21
_diffrn_reflns_limit_h_min -21
_diffrn_reflns_limit_k_max 16
_diffrn_reflns_limit_k_min -16
_diffrn_reflns_limit_l_max 21
_diffrn_reflns_limit_l_min -21
_diffrn_reflns_number 17375
_diffrn_reflns_point_group_measured_fraction_full 0.993
_diffrn_reflns_point_group_measured_fraction_max 0.992
_diffrn_reflns_theta_full 67.679
_diffrn_reflns_theta_max 70.163
_diffrn_reflns_theta_min 4.077
_exptl_absorpt_coefficient_mu 0.687
_exptl_absorpt_correction_T_max 0.88
_exptl_absorpt_correction_T_min 0.77
_exptl_absorpt_correction_type multi-scan
_exptl_absorpt_process_details sadabs
_exptl_crystal_colour orange
_exptl_crystal_density_diffrn 1.292
_exptl_crystal_description block
_exptl_crystal_F_000 1792
_exptl_crystal_size_max 0.300
_exptl_crystal_size_mid 0.200
_exptl_crystal_size_min 0.200
_refine_diff_density_max 0.267
_refine_diff_density_min -0.291
_refine_diff_density_rms 0.063
_refine_ls_extinction_method none
_refine_ls_goodness_of_fit_ref 1.062
_refine_ls_hydrogen_treatment constr
_refine_ls_matrix_type full
_refine_ls_number_parameters 292
_refine_ls_number_reflns 4119
_refine_ls_number_restraints 0
_refine_ls_restrained_S_all 1.062
_refine_ls_R_factor_all 0.0657
_refine_ls_R_factor_gt 0.0532
_refine_ls_shift/su_max 0.000
_refine_ls_shift/su_mean 0.000
_refine_ls_structure_factor_coef Fsqd
_refine_ls_weighting_details 'w=1/[\s^2^(Fo^2^)+(0.1020P)^2^+2.4276P] where P=(Fo^2^+2Fc^2^)/3'
_refine_ls_weighting_scheme calc
_refine_ls_wR_factor_gt 0.1554
_refine_ls_wR_factor_ref 0.1668
_reflns_Friedel_coverage 0.000
_reflns_number_gt 3333
_reflns_number_total 4119
_reflns_threshold_expression 'I > 2\s(I)'
_cod_data_source_file c4cc03435j2.cif
_cod_data_source_block cu_MarkCC_orange_0m
_cod_database_code 7115275
_shelx_space_group_comment
;
The symmetry employed for this shelxl refinement is uniquely defined
by the following loop, which should always be used as a source of
symmetry information in preference to the above space-group names.
They are only intended as comments.
;
_shelx_estimated_absorpt_t_min 0.820
_shelx_estimated_absorpt_t_max 0.875
_shelxl_version_number 2013-4

loop_
_space_group_symop_operation_xyz
'x, y, z'
'-x, y, -z+1/2'
'x+1/2, y+1/2, z'
'-x+1/2, y+1/2, -z+1/2'
'-x, -y, -z'
'x, -y, z-1/2'
'-x+1/2, -y+1/2, -z'
'x+1/2, -y+1/2, z-1/2'

loop_
_atom_site_label
_atom_site_type_symbol
_atom_site_fract_x
_atom_site_fract_y
_atom_site_fract_z
_atom_site_U_iso_or_equiv
_atom_site_adp_type
_atom_site_occupancy
_atom_site_site_symmetry_order
_atom_site_calc_flag
_atom_site_refinement_flags_posn
_atom_site_refinement_flags_adp
O1 O 0.13489(8) 0.93686(11) 0.35284(7) 0.0304(3) Uani 1 1 d . .
O2 O 0.02693(8) 0.82258(11) 0.07261(7) 0.0306(4) Uani 1 1 d . .
O3 O 0.16622(8) 0.38492(12) -0.09795(8) 0.0358(4) Uani 1 1 d . .
O4 O 0.19628(8) 0.21449(12) 0.41326(9) 0.0367(4) Uani 1 1 d . .
C1 C 0.10979(10) 0.89948(15) 0.28504(10) 0.0240(4) Uani 1 1 d . .
C2 C 0.10193(10) 0.80418(14) 0.26818(10) 0.0230(4) Uani 1 1 d . .
H2 H 0.1129 0.7569 0.3064 0.028 Uiso 1 1 calc R U
C3 C 0.07705(10) 0.77081(14) 0.19317(10) 0.0218(4) Uani 1 1 d . .
C4 C 0.05452(10) 0.84549(15) 0.13542(10) 0.0238(4) Uani 1 1 d . .
C5 C 0.06629(10) 0.94969(15) 0.15613(11) 0.0247(4) Uani 1 1 d . .
C6 C 0.04911(12) 1.02240(16) 0.10290(12) 0.0322(5) Uani 1 1 d . .
H6 H 0.0315 1.0043 0.0534 0.039 Uiso 1 1 calc R U
C7 C 0.05727(13) 1.12010(17) 0.12103(13) 0.0378(5) Uani 1 1 d . .
H7 H 0.0457 1.1690 0.0842 0.045 Uiso 1 1 calc R U
C8 C 0.08263(13) 1.14671(17) 0.19360(13) 0.0371(5) Uani 1 1 d . .
H8 H 0.0875 1.2141 0.2065 0.044 Uiso 1 1 calc R U
C9 C 0.10081(11) 1.07581(16) 0.24709(12) 0.0305(5) Uani 1 1 d . .
H9 H 0.1190 1.0948 0.2962 0.037 Uiso 1 1 calc R U
C10 C 0.09268(10) 0.97656(15) 0.22937(11) 0.0243(4) Uani 1 1 d . .
C11 C 0.15236(13) 0.86881(17) 0.41190(11) 0.0346(5) Uani 1 1 d . .
H11A H 0.1081 0.8290 0.4196 0.052 Uiso 1 1 calc R U
H11B H 0.1677 0.9045 0.4580 0.052 Uiso 1 1 calc R U
H11C H 0.1933 0.8261 0.3987 0.052 Uiso 1 1 calc R U
C12 C 0.07690(10) 0.67525(15) 0.17127(10) 0.0252(4) Uani 1 1 d . .
H12 H 0.0631 0.6617 0.1200 0.030 Uiso 1 1 calc R U
C13 C 0.09584(10) 0.59326(15) 0.21927(10) 0.0256(4) Uani 1 1 d . .
H13 H 0.0945 0.6031 0.2716 0.031 Uiso 1 1 calc R U
C14 C 0.11546(10) 0.50300(15) 0.19609(10) 0.0244(4) Uani 1 1 d . .
C15 C 0.12636(10) 0.47813(15) 0.11687(10) 0.0247(4) Uani 1 1 d . .
C16 C 0.17560(11) 0.53076(15) 0.07567(11) 0.0275(4) Uani 1 1 d . .
H16 H 0.1998 0.5873 0.0970 0.033 Uiso 1 1 calc R U
C17 C 0.18996(11) 0.50170(16) 0.00364(11) 0.0291(4) Uani 1 1 d . .
H17 H 0.2245 0.5375 -0.0233 0.035 Uiso 1 1 calc R U
C18 C 0.15400(11) 0.42079(16) -0.02869(10) 0.0275(4) Uani 1 1 d . .
C19 C 0.10197(12) 0.36972(16) 0.01058(11) 0.0301(5) Uani 1 1 d . .
H19 H 0.0750 0.3162 -0.0123 0.036 Uiso 1 1 calc R U
C20 C 0.08995(11) 0.39743(15) 0.08272(11) 0.0288(4) Uani 1 1 d . .
H20 H 0.0560 0.3607 0.1098 0.035 Uiso 1 1 calc R U
C21 C 0.23390(12) 0.4142(2) -0.12894(12) 0.0411(6) Uani 1 1 d . .
H21A H 0.2322 0.4847 -0.1393 0.062 Uiso 1 1 calc R U
H21B H 0.2392 0.3782 -0.1756 0.062 Uiso 1 1 calc R U
H21C H 0.2767 0.3997 -0.0932 0.062 Uiso 1 1 calc R U
C22 C 0.13208(10) 0.42441(15) 0.25196(10) 0.0242(4) Uani 1 1 d . .
C23 C 0.19483(11) 0.36394(15) 0.24683(11) 0.0273(4) Uani 1 1 d . .
H23 H 0.2237 0.3700 0.2048 0.033 Uiso 1 1 calc R U
C24 C 0.21541(11) 0.29580(16) 0.30161(11) 0.0284(4) Uani 1 1 d . .
H24 H 0.2590 0.2570 0.2979 0.034 Uiso 1 1 calc R U
C25 C 0.17218(11) 0.28410(16) 0.36224(11) 0.0273(4) Uani 1 1 d . .
C26 C 0.10894(11) 0.34205(16) 0.36823(11) 0.0279(4) Uani 1 1 d . .
H26 H 0.0791 0.3341 0.4094 0.033 Uiso 1 1 calc R U
C27 C 0.08987(10) 0.41160(15) 0.31344(11) 0.0264(4) Uani 1 1 d . .
H27 H 0.0470 0.4515 0.3179 0.032 Uiso 1 1 calc R U
C28 C 0.15030(13) 0.1958(2) 0.47306(13) 0.0429(6) Uani 1 1 d . .
H28A H 0.1468 0.2552 0.5033 0.064 Uiso 1 1 calc R U
H28B H 0.1723 0.1428 0.5045 0.064 Uiso 1 1 calc R U
H28C H 0.1001 0.1765 0.4526 0.064 Uiso 1 1 calc R U

loop_
_atom_site_aniso_label
_atom_site_aniso_U_11
_atom_site_aniso_U_22
_atom_site_aniso_U_33
_atom_site_aniso_U_23
_atom_site_aniso_U_13
_atom_site_aniso_U_12
O1 0.0366(8) 0.0278(8) 0.0262(7) -0.0020(6) -0.0006(6) -0.0052(6)
O2 0.0334(8) 0.0348(9) 0.0234(7) -0.0027(6) 0.0008(5) 0.0017(6)
O3 0.0365(8) 0.0442(10) 0.0277(7) -0.0057(6) 0.0090(6) -0.0029(7)
O4 0.0297(8) 0.0399(10) 0.0414(8) 0.0129(7) 0.0094(6) 0.0113(7)
C1 0.0197(9) 0.0278(11) 0.0249(9) -0.0015(7) 0.0051(7) -0.0025(8)
C2 0.0204(8) 0.0247(10) 0.0244(9) 0.0015(7) 0.0049(7) 0.0018(7)
C3 0.0172(8) 0.0231(10) 0.0257(9) -0.0011(7) 0.0062(7) 0.0007(7)
C4 0.0189(8) 0.0277(11) 0.0258(9) -0.0002(8) 0.0072(7) 0.0016(8)
C5 0.0209(9) 0.0256(11) 0.0282(9) 0.0023(8) 0.0049(7) 0.0001(8)
C6 0.0322(11) 0.0311(12) 0.0327(10) 0.0042(8) -0.0011(8) -0.0001(9)
C7 0.0375(12) 0.0286(12) 0.0464(13) 0.0106(10) -0.0011(9) -0.0003(9)
C8 0.0375(12) 0.0250(12) 0.0484(13) 0.0030(9) 0.0012(9) -0.0044(9)
C9 0.0295(10) 0.0261(11) 0.0360(10) -0.0015(8) 0.0027(8) -0.0031(8)
C10 0.0204(9) 0.0240(11) 0.0290(9) 0.0001(8) 0.0059(7) -0.0015(7)
C11 0.0377(11) 0.0402(14) 0.0254(10) 0.0026(8) -0.0004(8) -0.0093(10)
C12 0.0217(9) 0.0289(11) 0.0256(9) -0.0019(8) 0.0050(7) 0.0009(8)
C13 0.0239(9) 0.0269(11) 0.0262(9) -0.0031(8) 0.0042(7) -0.0013(8)
C14 0.0190(8) 0.0259(11) 0.0287(9) -0.0018(8) 0.0044(7) -0.0025(7)
C15 0.0222(9) 0.0237(11) 0.0285(9) -0.0012(7) 0.0046(7) 0.0020(7)
C16 0.0266(10) 0.0241(11) 0.0321(10) -0.0017(8) 0.0042(8) -0.0044(8)
C17 0.0268(10) 0.0297(11) 0.0314(10) 0.0046(8) 0.0069(8) -0.0021(8)
C18 0.0287(10) 0.0295(11) 0.0244(9) -0.0005(8) 0.0032(7) 0.0043(8)
C19 0.0323(10) 0.0260(11) 0.0323(10) -0.0060(8) 0.0049(8) -0.0054(8)
C20 0.0278(10) 0.0266(11) 0.0331(10) -0.0017(8) 0.0100(8) -0.0062(8)
C21 0.0322(11) 0.0629(17) 0.0292(10) -0.0021(10) 0.0086(8) 0.0048(11)
C22 0.0227(9) 0.0221(10) 0.0282(9) -0.0030(7) 0.0040(7) -0.0036(7)
C23 0.0232(9) 0.0285(11) 0.0313(10) -0.0019(8) 0.0100(7) -0.0017(8)
C24 0.0209(9) 0.0274(11) 0.0376(11) -0.0002(8) 0.0062(8) 0.0052(8)
C25 0.0225(9) 0.0279(11) 0.0317(10) 0.0006(8) 0.0030(7) 0.0024(8)
C26 0.0221(9) 0.0315(11) 0.0312(10) 0.0011(8) 0.0087(7) 0.0007(8)
C27 0.0215(9) 0.0243(11) 0.0339(10) -0.0020(8) 0.0057(7) 0.0035(8)
C28 0.0356(12) 0.0501(16) 0.0443(13) 0.0188(11) 0.0120(10) 0.0095(11)

loop_
_atom_type_symbol
_atom_type_description
_atom_type_scat_dispersion_real
_atom_type_scat_dispersion_imag
_atom_type_scat_source
C C 0.0181 0.0091 'International Tables Vol C Tables 4.2.6.8 and 6.1.1.4'
H H 0.0000 0.0000 'International Tables Vol C Tables 4.2.6.8 and 6.1.1.4'
O O 0.0492 0.0322 'International Tables Vol C Tables 4.2.6.8 and 6.1.1.4'

loop_
_geom_angle_atom_site_label_1
_geom_angle_atom_site_label_2
_geom_angle_atom_site_label_3
_geom_angle
C1 O1 C11 117.18(16)
C18 O3 C21 116.96(17)
C25 O4 C28 117.22(16)
C2 C1 O1 125.90(18)
C2 C1 C10 122.05(17)
O1 C1 C10 112.04(17)
C1 C2 C3 122.07(17)
C1 C2 H2 119.0
C3 C2 H2 119.0
C12 C3 C2 124.00(17)
C12 C3 C4 117.52(17)
C2 C3 C4 118.38(17)
O2 C4 C5 120.75(18)
O2 C4 C3 121.94(18)
C5 C4 C3 117.31(16)
C6 C5 C10 119.49(19)
C6 C5 C4 119.52(18)
C10 C5 C4 120.97(18)
C7 C6 C5 120.9(2)
C7 C6 H6 119.5
C5 C6 H6 119.5
C6 C7 C8 119.6(2)
C6 C7 H7 120.2
C8 C7 H7 120.2
C9 C8 C7 120.5(2)
C9 C8 H8 119.8
C7 C8 H8 119.8
C8 C9 C10 120.4(2)
C8 C9 H9 119.8
C10 C9 H9 119.8
C9 C10 C5 119.08(19)
C9 C10 C1 121.94(18)
C5 C10 C1 118.97(18)
O1 C11 H11A 109.5
O1 C11 H11B 109.5
H11A C11 H11B 109.5
O1 C11 H11C 109.5
H11A C11 H11C 109.5
H11B C11 H11C 109.5
C3 C12 C13 125.36(18)
C3 C12 H12 117.3
C13 C12 H12 117.3
C14 C13 C12 125.43(18)
C14 C13 H13 117.3
C12 C13 H13 117.3
C13 C14 C22 119.62(17)
C13 C14 C15 123.82(18)
C22 C14 C15 116.44(17)
C16 C15 C20 117.88(18)
C16 C15 C14 121.60(18)
C20 C15 C14 120.44(17)
C15 C16 C17 120.96(19)
C15 C16 H16 119.5
C17 C16 H16 119.5
C18 C17 C16 120.12(18)
C18 C17 H17 119.9
C16 C17 H17 119.9
O3 C18 C17 124.31(19)
O3 C18 C19 116.03(19)
C17 C18 C19 119.65(18)
C20 C19 C18 119.62(19)
C20 C19 H19 120.2
C18 C19 H19 120.2
C19 C20 C15 121.67(18)
C19 C20 H20 119.2
C15 C20 H20 119.2
O3 C21 H21A 109.5
O3 C21 H21B 109.5
H21A C21 H21B 109.5
O3 C21 H21C 109.5
H21A C21 H21C 109.5
H21B C21 H21C 109.5
C27 C22 C23 117.67(18)
C27 C22 C14 122.12(17)
C23 C22 C14 120.08(17)
C24 C23 C22 121.34(18)
C24 C23 H23 119.3
C22 C23 H23 119.3
C23 C24 C25 119.88(18)
C23 C24 H24 120.1
C25 C24 H24 120.1
O4 C25 C24 115.89(17)
O4 C25 C26 124.07(18)
C24 C25 C26 120.03(19)
C27 C26 C25 119.36(18)
C27 C26 H26 120.3
C25 C26 H26 120.3
C26 C27 C22 121.69(18)
C26 C27 H27 119.2
C22 C27 H27 119.2
O4 C28 H28A 109.5
O4 C28 H28B 109.5
H28A C28 H28B 109.5
O4 C28 H28C 109.5
H28A C28 H28C 109.5
H28B C28 H28C 109.5

loop_
_geom_bond_atom_site_label_1
_geom_bond_atom_site_label_2
_geom_bond_distance
O1 C1 1.361(2)
O1 C11 1.424(2)
O2 C4 1.233(2)
O3 C18 1.367(2)
O3 C21 1.429(3)
O4 C25 1.365(2)
O4 C28 1.424(3)
C1 C2 1.340(3)
C1 C10 1.465(3)
C2 C3 1.455(2)
C2 H2 0.9500
C3 C12 1.362(3)
C3 C4 1.486(3)
C4 C5 1.481(3)
C5 C6 1.394(3)
C5 C10 1.408(3)
C6 C7 1.377(3)
C6 H6 0.9500
C7 C8 1.391(3)
C7 H7 0.9500
C8 C9 1.383(3)
C8 H8 0.9500
C9 C10 1.396(3)
C9 H9 0.9500
C11 H11A 0.9800
C11 H11B 0.9800
C11 H11C 0.9800
C12 C13 1.436(3)
C12 H12 0.9500
C13 C14 1.355(3)
C13 H13 0.9500
C14 C22 1.481(3)
C14 C15 1.487(3)
C15 C16 1.393(3)
C15 C20 1.397(3)
C16 C17 1.393(3)
C16 H16 0.9500
C17 C18 1.382(3)
C17 H17 0.9500
C18 C19 1.397(3)
C19 C20 1.380(3)
C19 H19 0.9500
C20 H20 0.9500
C21 H21A 0.9800
C21 H21B 0.9800
C21 H21C 0.9800
C22 C27 1.395(3)
C22 C23 1.403(3)
C23 C24 1.381(3)
C23 H23 0.9500
C24 C25 1.392(3)
C24 H24 0.9500
C25 C26 1.392(3)
C26 C27 1.389(3)
C26 H26 0.9500
C27 H27 0.9500
C28 H28A 0.9800
C28 H28B 0.9800
C28 H28C 0.9800
